data_7007606
loop_
_publ_author_name
'Cox, Andrew R. F.'
'Gibson, Vernon C.'
'Marshall, Edward L.'
'White, Andrew J. P.'
'Yeldon, David'

_publ_section_title
;
 Coordination complexes bearing potentially tetradentate phenoxyamine
 ligands.
;
_journal_issue 42
_journal_name_full 'Dalton transactions (Cambridge, England : 2003)'
_journal_page_first 5014
_journal_page_last 5023
_journal_paper_doi 10.1039/b607753f
_journal_year 2006
_chemical_formula_sum 'C27 H50 Cl2 Cr N3 O'
_chemical_formula_weight 555.60
_chemical_name_systematic
;
?
;
_space_group_IT_number 15
_symmetry_cell_setting monoclinic
_symmetry_space_group_name_Hall '-C 2yc'
_symmetry_space_group_name_H-M 'C 1 2/c 1'
_atom_sites_solution_hydrogens geom
_atom_sites_solution_primary direct
_atom_sites_solution_secondary difmap
_audit_creation_method SHELXL-97
_cell_angle_alpha 90.00
_cell_angle_beta 98.509(11)
_cell_angle_gamma 90.00
_cell_formula_units_Z 8
_cell_length_a 28.367(4)
_cell_length_b 13.2626(18)
_cell_length_c 16.275(2)
_cell_measurement_temperature 173(2)
_cell_measurement_theta_max 71.0181
_cell_measurement_theta_min 2.9537
_cell_volume 6055.6(14)
_computing_cell_refinement 'CrysAlis RED, Oxford Diffraction Ltd'
_computing_data_collection 'CrysAlis CCD, Oxford Diffraction Ltd'
_computing_data_reduction 'CrysAlis RED, Oxford Diffraction Ltd'
_computing_molecular_graphics 'Bruker SHELXTL'
_computing_publication_material 'Bruker SHELXTL'
_computing_structure_refinement 'SHELXL-97 (Sheldrick, 1997)'
_computing_structure_solution 'SHELXS-97 (Sheldrick, 1990)'
_diffrn_ambient_temperature 173(2)
_diffrn_detector_area_resol_mean 8.2556
_diffrn_measured_fraction_theta_full 0.976
_diffrn_measured_fraction_theta_max 0.976
_diffrn_measurement_device_type 'OD Xcalibur PX Ultra'
_diffrn_measurement_method \w
_diffrn_radiation_monochromator graphite
_diffrn_radiation_source 'Enhance Ultra (Cu) X-ray Source'
_diffrn_radiation_type CuK\a
_diffrn_radiation_wavelength 1.54248
_diffrn_reflns_av_R_equivalents 0.1052
_diffrn_reflns_av_sigmaI/netI 0.1141
_diffrn_reflns_limit_h_max 34
_diffrn_reflns_limit_h_min -34
_diffrn_reflns_limit_k_max 16
_diffrn_reflns_limit_k_min -15
_diffrn_reflns_limit_l_max 16
_diffrn_reflns_limit_l_min -19
_diffrn_reflns_number 28161
_diffrn_reflns_theta_full 71.21
_diffrn_reflns_theta_max 71.21
_diffrn_reflns_theta_min 4.46
_exptl_absorpt_coefficient_mu 4.896
_exptl_absorpt_correction_T_max 0.94031
_exptl_absorpt_correction_T_min 0.52728
_exptl_absorpt_correction_type 'numeric analytical'
_exptl_crystal_colour 'Pale green'
_exptl_crystal_density_diffrn 1.219
_exptl_crystal_density_method 'not measured'
_exptl_crystal_description needles
_exptl_crystal_F_000 2392
_exptl_crystal_size_max 0.19
_exptl_crystal_size_mid 0.02
_exptl_crystal_size_min 0.01
_refine_diff_density_max 0.254
_refine_diff_density_min -0.270
_refine_diff_density_rms 0.051
_refine_ls_extinction_method none
_refine_ls_goodness_of_fit_ref 0.954
_refine_ls_hydrogen_treatment constr
_refine_ls_matrix_type full
_refine_ls_number_parameters 307
_refine_ls_number_reflns 5728
_refine_ls_number_restraints 0
_refine_ls_restrained_S_all 0.954
_refine_ls_R_factor_all 0.1159
_refine_ls_R_factor_gt 0.0516
_refine_ls_shift/su_max 0.001
_refine_ls_shift/su_mean 0.000
_refine_ls_structure_factor_coef Fsqd
_refine_ls_weighting_details 'calc w=1/[\s^2^(Fo^2^)+(0.0140P)^2^+0.0000P] where P=(Fo^2^+2Fc^2^)/3'
_refine_ls_weighting_scheme calc
_refine_ls_wR_factor_gt 0.0646
_refine_ls_wR_factor_ref 0.0829
_reflns_number_gt 3537
_reflns_number_total 5728
_reflns_threshold_expression >2sigma(I)
_cod_data_source_file b607753f.txt
_cod_data_source_block Compound_8a
_cod_depositor_comments
;
The following automatic conversions were performed:
'_symmetry_cell_setting' value 'Monoclinic' changed to 'monoclinic'
according to '/home/saulius/struct/CIF-dictionaries/cif_core.dic'
dictionary named 'cif_core.dic' version 2.4.1 from 2010-06-29.

Automatic conversion script
Id: cif_fix_enum 1527 2010-12-29 10:47:43Z saulius 
;
_cod_original_cell_volume 6055.5(14)
_cod_original_sg_symbol_H-M C2/c
_cod_database_code 7007606

loop_
_symmetry_equiv_pos_as_xyz
'x, y, z'
'-x, y, -z+1/2'
'x+1/2, y+1/2, z'
'-x+1/2, y+1/2, -z+1/2'
'-x, -y, -z'
'x, -y, z-1/2'
'-x+1/2, -y+1/2, -z'
'x+1/2, -y+1/2, z-1/2'

loop_
_atom_site_label
_atom_site_type_symbol
_atom_site_fract_x
_atom_site_fract_y
_atom_site_fract_z
_atom_site_U_iso_or_equiv
_atom_site_adp_type
_atom_site_occupancy
_atom_site_symmetry_multiplicity
_atom_site_calc_flag
_atom_site_refinement_flags
_atom_site_disorder_assembly
_atom_site_disorder_group
Cr Cr 0.17366(2) 0.54920(5) 0.25734(3) 0.02420(15) Uani 1 1 d . . .
Cl1 Cl 0.19637(3) 0.71998(7) 0.25083(6) 0.0345(2) Uani 1 1 d . . .
Cl2 Cl 0.14144(3) 0.57683(7) 0.37930(5) 0.0319(2) Uani 1 1 d . . .
O1 O 0.15895(8) 0.40964(17) 0.27003(13) 0.0265(6) Uani 1 1 d . . .
C1 C 0.14216(12) 0.3387(3) 0.2138(2) 0.0241(8) Uani 1 1 d . . .
C2 C 0.11119(12) 0.2608(3) 0.2339(2) 0.0256(9) Uani 1 1 d . . .
C3 C 0.09161(12) 0.1977(3) 0.1688(2) 0.0283(9) Uani 1 1 d . . .
H3A H 0.0705 0.1460 0.1811 0.034 Uiso 1 1 calc R . .
C4 C 0.10078(12) 0.2052(3) 0.0873(2) 0.0271(9) Uani 1 1 d . . .
C5 C 0.13344(12) 0.2782(3) 0.0718(2) 0.0253(9) Uani 1 1 d . . .
H5A H 0.1415 0.2846 0.0174 0.030 Uiso 1 1 calc R . .
C6 C 0.15467(12) 0.3420(3) 0.1344(2) 0.0251(9) Uani 1 1 d . . .
C7 C 0.19653(13) 0.4050(3) 0.1183(2) 0.0301(9) Uani 1 1 d . . .
H7A H 0.1972 0.4042 0.0577 0.036 Uiso 1 1 calc R . .
H7B H 0.2258 0.3706 0.1449 0.036 Uiso 1 1 calc R . .
N8 N 0.19964(10) 0.5135(2) 0.14610(16) 0.0260(7) Uani 1 1 d . . .
C9 C 0.25105(12) 0.5415(3) 0.1616(2) 0.0308(9) Uani 1 1 d . . .
H9A H 0.2542 0.6157 0.1663 0.037 Uiso 1 1 calc R . .
H9B H 0.2668 0.5192 0.1144 0.037 Uiso 1 1 calc R . .
C10 C 0.27505(13) 0.4925(3) 0.2412(2) 0.0316(10) Uani 1 1 d . . .
H10A H 0.2749 0.4183 0.2340 0.038 Uiso 1 1 calc R . .
H10B H 0.3086 0.5150 0.2529 0.038 Uiso 1 1 calc R . .
N11 N 0.25000(10) 0.5190(2) 0.31360(17) 0.0256(7) Uani 1 1 d . . .
C12 C 0.25049(13) 0.4292(3) 0.3705(2) 0.0322(9) Uani 1 1 d . . .
H12A H 0.2367 0.3711 0.3370 0.039 Uiso 1 1 calc R . .
H12B H 0.2291 0.4440 0.4119 0.039 Uiso 1 1 calc R . .
C13 C 0.29851(13) 0.3971(3) 0.4171(2) 0.0407(11) Uani 1 1 d . . .
H13A H 0.2943 0.3381 0.4515 0.061 Uiso 1 1 calc R . .
H13B H 0.3123 0.4526 0.4526 0.061 Uiso 1 1 calc R . .
H13C H 0.3200 0.3799 0.3772 0.061 Uiso 1 1 calc R . .
C14 C 0.27828(12) 0.6034(3) 0.3586(2) 0.0288(9) Uani 1 1 d . . .
H14A H 0.2791 0.6603 0.3195 0.035 Uiso 1 1 calc R . .
H14B H 0.3115 0.5800 0.3750 0.035 Uiso 1 1 calc R . .
C15 C 0.25967(13) 0.6419(3) 0.4353(2) 0.0350(10) Uani 1 1 d . . .
H15A H 0.2800 0.6972 0.4599 0.052 Uiso 1 1 calc R . .
H15B H 0.2601 0.5871 0.4758 0.052 Uiso 1 1 calc R . .
H15C H 0.2270 0.6664 0.4200 0.052 Uiso 1 1 calc R . .
C16 C 0.17182(13) 0.5765(3) 0.0812(2) 0.0320(9) Uani 1 1 d . . .
H16A H 0.1796 0.5576 0.0259 0.038 Uiso 1 1 calc R . .
H16B H 0.1801 0.6484 0.0912 0.038 Uiso 1 1 calc R . .
C17 C 0.11930(12) 0.5607(3) 0.08354(19) 0.0321(9) Uani 1 1 d . . .
H17A H 0.1005 0.6023 0.0400 0.039 Uiso 1 1 calc R . .
H17B H 0.1111 0.4890 0.0718 0.039 Uiso 1 1 calc R . .
N18 N 0.10675(10) 0.5890(2) 0.16717(17) 0.0282(7) Uani 1 1 d . . .
C19 C 0.09193(14) 0.6983(3) 0.1611(2) 0.0374(10) Uani 1 1 d . . .
H19A H 0.1190 0.7384 0.1469 0.045 Uiso 1 1 calc R . .
H19B H 0.0654 0.7053 0.1145 0.045 Uiso 1 1 calc R . .
C20 C 0.07632(14) 0.7435(3) 0.2378(2) 0.0488(12) Uani 1 1 d . . .
H20A H 0.0676 0.8143 0.2272 0.073 Uiso 1 1 calc R . .
H20B H 0.1025 0.7392 0.2842 0.073 Uiso 1 1 calc R . .
H20C H 0.0487 0.7062 0.2517 0.073 Uiso 1 1 calc R . .
C21 C 0.06582(12) 0.5263(3) 0.1860(2) 0.0339(10) Uani 1 1 d . . .
H21A H 0.0600 0.5423 0.2431 0.041 Uiso 1 1 calc R . .
H21B H 0.0752 0.4544 0.1853 0.041 Uiso 1 1 calc R . .
C22 C 0.01892(13) 0.5400(3) 0.1267(2) 0.0488(12) Uani 1 1 d . . .
H22A H -0.0055 0.4954 0.1437 0.073 Uiso 1 1 calc R . .
H22B H 0.0239 0.5230 0.0700 0.073 Uiso 1 1 calc R . .
H22C H 0.0084 0.6102 0.1285 0.073 Uiso 1 1 calc R . .
C23 C 0.09938(13) 0.2450(3) 0.3222(2) 0.0287(9) Uani 1 1 d . . .
C24 C 0.14537(13) 0.2410(3) 0.3854(2) 0.0423(11) Uani 1 1 d . . .
H24A H 0.1654 0.1854 0.3712 0.063 Uiso 1 1 calc R . .
H24B H 0.1373 0.2303 0.4412 0.063 Uiso 1 1 calc R . .
H24C H 0.1627 0.3048 0.3840 0.063 Uiso 1 1 calc R . .
C25 C 0.06872(13) 0.3330(3) 0.3460(2) 0.0350(10) Uani 1 1 d . . .
H25A H 0.0391 0.3367 0.3065 0.053 Uiso 1 1 calc R . .
H25B H 0.0864 0.3963 0.3446 0.053 Uiso 1 1 calc R . .
H25C H 0.0611 0.3221 0.4022 0.053 Uiso 1 1 calc R . .
C26 C 0.07200(15) 0.1476(3) 0.3306(2) 0.0474(12) Uani 1 1 d . . .
H26A H 0.0425 0.1480 0.2908 0.071 Uiso 1 1 calc R . .
H26B H 0.0643 0.1422 0.3871 0.071 Uiso 1 1 calc R . .
H26C H 0.0916 0.0899 0.3192 0.071 Uiso 1 1 calc R . .
C27 C 0.07487(14) 0.1396(3) 0.0173(2) 0.0344(10) Uani 1 1 d . . .
C28 C 0.02890(16) 0.1927(4) -0.0197(3) 0.0759(17) Uani 1 1 d . . .
H28A H 0.0091 0.2040 0.0239 0.114 Uiso 1 1 calc R . .
H28B H 0.0115 0.1506 -0.0636 0.114 Uiso 1 1 calc R . .
H28C H 0.0366 0.2576 -0.0433 0.114 Uiso 1 1 calc R . .
C29 C 0.06325(15) 0.0354(3) 0.0492(2) 0.0522(12) Uani 1 1 d . . .
H29A H 0.0433 0.0428 0.0931 0.078 Uiso 1 1 calc R . .
H29B H 0.0929 0.0008 0.0715 0.078 Uiso 1 1 calc R . .
H29C H 0.0461 -0.0042 0.0034 0.078 Uiso 1 1 calc R . .
C30 C 0.10581(15) 0.1215(3) -0.0515(2) 0.0543(13) Uani 1 1 d . . .
H30A H 0.0884 0.0788 -0.0949 0.081 Uiso 1 1 calc R . .
H30B H 0.1355 0.0879 -0.0278 0.081 Uiso 1 1 calc R . .
H30C H 0.1132 0.1863 -0.0756 0.081 Uiso 1 1 calc R . .

loop_
_atom_site_aniso_label
_atom_site_aniso_U_11
_atom_site_aniso_U_22
_atom_site_aniso_U_33
_atom_site_aniso_U_23
_atom_site_aniso_U_13
_atom_site_aniso_U_12
Cr 0.0289(4) 0.0225(4) 0.0211(3) -0.0006(3) 0.0038(3) -0.0011(3)
Cl1 0.0427(6) 0.0232(5) 0.0363(5) 0.0015(4) 0.0013(4) -0.0051(5)
Cl2 0.0357(6) 0.0347(6) 0.0264(5) -0.0039(4) 0.0080(4) 0.0020(4)
O1 0.0309(15) 0.0254(15) 0.0227(13) -0.0015(11) 0.0029(11) -0.0004(12)
C1 0.024(2) 0.021(2) 0.026(2) 0.0001(16) -0.0007(17) 0.0015(17)
C2 0.026(2) 0.021(2) 0.029(2) 0.0012(17) 0.0006(17) 0.0041(17)
C3 0.030(2) 0.021(2) 0.033(2) 0.0007(17) 0.0029(18) -0.0059(17)
C4 0.026(2) 0.022(2) 0.031(2) -0.0019(17) -0.0035(17) -0.0001(17)
C5 0.028(2) 0.028(2) 0.0194(19) -0.0020(16) 0.0009(16) -0.0009(18)
C6 0.027(2) 0.025(2) 0.023(2) 0.0040(16) 0.0043(17) -0.0019(18)
C7 0.038(2) 0.027(2) 0.026(2) -0.0067(17) 0.0084(18) -0.0049(19)
N8 0.0313(19) 0.0233(18) 0.0237(17) -0.0031(13) 0.0045(14) -0.0071(15)
C9 0.033(2) 0.030(2) 0.031(2) -0.0064(18) 0.0089(17) -0.0092(19)
C10 0.034(2) 0.030(2) 0.031(2) -0.0099(17) 0.0065(18) -0.0020(18)
N11 0.0291(18) 0.0203(18) 0.0277(17) -0.0038(13) 0.0057(14) -0.0021(14)
C12 0.035(2) 0.030(3) 0.029(2) 0.0005(18) 0.0000(18) 0.0000(19)
C13 0.042(3) 0.036(3) 0.040(2) -0.0029(19) -0.008(2) 0.003(2)
C14 0.027(2) 0.026(2) 0.033(2) -0.0035(17) 0.0019(17) -0.0049(18)
C15 0.039(3) 0.035(3) 0.031(2) -0.0094(19) 0.0049(19) -0.0063(19)
C16 0.044(2) 0.029(2) 0.023(2) 0.0024(17) 0.0039(18) -0.0059(19)
C17 0.039(2) 0.032(2) 0.022(2) 0.0053(17) -0.0032(17) -0.002(2)
N18 0.0324(19) 0.0226(18) 0.0292(17) 0.0024(14) 0.0030(14) -0.0029(15)
C19 0.042(3) 0.029(3) 0.038(2) 0.0041(19) -0.003(2) 0.001(2)
C20 0.048(3) 0.039(3) 0.057(3) -0.005(2) 0.002(2) 0.014(2)
C21 0.033(2) 0.031(2) 0.037(2) 0.0065(19) 0.0031(19) -0.0011(19)
C22 0.033(2) 0.055(3) 0.054(3) 0.013(2) -0.006(2) -0.006(2)
C23 0.031(2) 0.028(2) 0.026(2) 0.0082(17) 0.0014(17) -0.0003(18)
C24 0.043(3) 0.050(3) 0.033(2) 0.012(2) 0.003(2) 0.005(2)
C25 0.036(2) 0.040(3) 0.031(2) 0.0049(18) 0.0084(19) 0.002(2)
C26 0.063(3) 0.041(3) 0.039(2) 0.009(2) 0.011(2) -0.017(2)
C27 0.033(3) 0.031(2) 0.035(2) -0.0043(19) -0.0061(19) -0.0041(19)
C28 0.065(4) 0.068(4) 0.078(4) -0.019(3) -0.045(3) 0.011(3)
C29 0.065(3) 0.042(3) 0.047(3) -0.012(2) 0.000(2) -0.023(2)
C30 0.072(3) 0.053(3) 0.037(2) -0.018(2) 0.005(2) -0.023(3)

loop_
_atom_type_symbol
_atom_type_description
_atom_type_scat_dispersion_real
_atom_type_scat_dispersion_imag
_atom_type_scat_source
C C 0.0181 0.0091 'International Tables Vol C Tables 4.2.6.8 and 6.1.1.4'
H H 0.0000 0.0000 'International Tables Vol C Tables 4.2.6.8 and 6.1.1.4'
N N 0.0311 0.0180 'International Tables Vol C Tables 4.2.6.8 and 6.1.1.4'
O O 0.0492 0.0322 'International Tables Vol C Tables 4.2.6.8 and 6.1.1.4'
Cl Cl 0.3639 0.7018 'International Tables Vol C Tables 4.2.6.8 and 6.1.1.4'
Cr Cr -0.1635 2.4439 'International Tables Vol C Tables 4.2.6.8 and 6.1.1.4'

loop_
_geom_angle_atom_site_label_1
_geom_angle_atom_site_label_2
_geom_angle_atom_site_label_3
_geom_angle
_geom_angle_site_symmetry_1
_geom_angle_site_symmetry_3
_geom_angle_publ_flag
O1 Cr N8 89.13(10) . . ?
O1 Cr N11 89.78(10) . . ?
N8 Cr N11 82.66(11) . . ?
O1 Cr N18 96.83(10) . . ?
N8 Cr N18 82.11(11) . . ?
N11 Cr N18 163.29(10) . . ?
O1 Cr Cl2 86.62(7) . . ?
N8 Cr Cl2 175.44(9) . . ?
N11 Cr Cl2 98.96(7) . . ?
N18 Cr Cl2 96.74(7) . . ?
O1 Cr Cl1 175.56(8) . . ?
N8 Cr Cl1 92.56(8) . . ?
N11 Cr Cl1 86.37(8) . . ?
N18 Cr Cl1 87.47(8) . . ?
Cl2 Cr Cl1 91.79(4) . . ?
C1 O1 Cr 131.4(2) . . ?
O1 C1 C6 119.7(3) . . ?
O1 C1 C2 121.2(3) . . ?
C6 C1 C2 119.1(3) . . ?
C3 C2 C1 116.7(3) . . ?
C3 C2 C23 120.6(3) . . ?
C1 C2 C23 122.7(3) . . ?
C4 C3 C2 124.7(3) . . ?
C5 C4 C3 116.5(3) . . ?
C5 C4 C27 121.3(3) . . ?
C3 C4 C27 122.1(3) . . ?
C4 C5 C6 121.3(3) . . ?
C1 C6 C5 121.2(3) . . ?
C1 C6 C7 119.7(3) . . ?
C5 C6 C7 118.5(3) . . ?
C6 C7 N8 119.3(3) . . ?
C16 N8 C9 112.7(3) . . ?
C16 N8 C7 108.9(3) . . ?
C9 N8 C7 107.6(3) . . ?
C16 N8 Cr 105.6(2) . . ?
C9 N8 Cr 104.82(19) . . ?
C7 N8 Cr 117.4(2) . . ?
N8 C9 C10 110.0(3) . . ?
N11 C10 C9 111.3(3) . . ?
C14 N11 C10 106.0(3) . . ?
C14 N11 C12 109.5(3) . . ?
C10 N11 C12 109.5(3) . . ?
C14 N11 Cr 118.4(2) . . ?
C10 N11 Cr 105.0(2) . . ?
C12 N11 Cr 108.1(2) . . ?
N11 C12 C13 117.0(3) . . ?
N11 C14 C15 115.3(3) . . ?
N8 C16 C17 109.1(3) . . ?
N18 C17 C16 110.7(3) . . ?
C21 N18 C17 110.0(3) . . ?
C21 N18 C19 109.3(3) . . ?
C17 N18 C19 106.4(3) . . ?
C21 N18 Cr 109.6(2) . . ?
C17 N18 Cr 103.79(19) . . ?
C19 N18 Cr 117.5(2) . . ?
C20 C19 N18 116.2(3) . . ?
N18 C21 C22 115.6(3) . . ?
C26 C23 C24 107.7(3) . . ?
C26 C23 C2 112.5(3) . . ?
C24 C23 C2 110.4(3) . . ?
C26 C23 C25 107.8(3) . . ?
C24 C23 C25 108.2(3) . . ?
C2 C23 C25 110.0(3) . . ?
C28 C27 C29 109.7(3) . . ?
C28 C27 C4 108.6(3) . . ?
C29 C27 C4 111.3(3) . . ?
C28 C27 C30 109.3(3) . . ?
C29 C27 C30 106.3(3) . . ?
C4 C27 C30 111.5(3) . . ?

loop_
_geom_bond_atom_site_label_1
_geom_bond_atom_site_label_2
_geom_bond_distance
_geom_bond_site_symmetry_2
_geom_bond_publ_flag
Cr O1 1.915(2) . ?
Cr N8 2.107(3) . ?
Cr N11 2.259(3) . ?
Cr N18 2.283(3) . ?
Cr Cl2 2.3337(10) . ?
Cr Cl1 2.3615(11) . ?
O1 C1 1.349(4) . ?
C1 C6 1.390(4) . ?
C1 C2 1.426(5) . ?
C2 C3 1.398(5) . ?
C2 C23 1.538(4) . ?
C3 C4 1.392(5) . ?
C4 C5 1.388(5) . ?
C4 C27 1.533(5) . ?
C5 C6 1.391(4) . ?
C6 C7 1.506(5) . ?
C7 N8 1.507(4) . ?
N8 C16 1.480(4) . ?
N8 C9 1.490(4) . ?
C9 C10 1.518(5) . ?
C10 N11 1.505(4) . ?
N11 C14 1.502(4) . ?
N11 C12 1.507(4) . ?
C12 C13 1.519(5) . ?
C14 C15 1.515(4) . ?
C16 C17 1.510(5) . ?
C17 N18 1.505(4) . ?
N18 C21 1.496(4) . ?
N18 C19 1.508(4) . ?
C19 C20 1.508(5) . ?
C21 C22 1.534(4) . ?
C23 C26 1.524(5) . ?
C23 C24 1.538(5) . ?
C23 C25 1.540(5) . ?
C27 C28 1.525(5) . ?
C27 C29 1.530(5) . ?
C27 C30 1.540(5) . ?
